data_2211226
loop_
_publ_author_name
'Komatsu, Kazuki'
'Kuribayashi, Takahiro'
'Sano, Asami'
'Ohtani, Eiji'
'Kudoh, Yasuhiro'

_publ_section_title
;
 Redetermination of the high-pressure modification of AlOOH from
 single-crystal synchrotron data
;
_journal_coeditor_code WM2048
_journal_issue 11
_journal_name_full 'Acta Crystallographica Section E'
_journal_page_first i216
_journal_page_last i218
_journal_paper_doi 10.1107/S160053680603916X
_journal_volume 62
_journal_year 2006
_chemical_formula_iupac 'Al O (O H)'
_chemical_formula_moiety 'Al H O2'
_chemical_formula_structural 'Al O (O H)'
_chemical_formula_sum 'Al H O2'
_chemical_formula_weight 59.99
_chemical_name_common 'Aluminum oxide hydroxide'
_chemical_name_systematic 'Aluminum oxide hydroxide'
_space_group_IT_number 31
_symmetry_cell_setting orthorhombic
_symmetry_space_group_name_Hall 'P -2 2ac'
_symmetry_space_group_name_H-M 'P 21 n m'
_atom_sites_solution_hydrogens difmap
_atom_sites_solution_primary direct
_atom_sites_solution_secondary difmap
_cell_angle_alpha 90.00
_cell_angle_beta 90.00
_cell_angle_gamma 90.00
_cell_formula_units_Z 2
_cell_length_a 4.7128(11)
_cell_length_b 4.2221(15)
_cell_length_c 2.8315(7)
_cell_measurement_reflns_used 56
_cell_measurement_temperature 297(2)
_cell_measurement_theta_max 14.815
_cell_measurement_theta_min 6.429
_cell_volume 56.34(3)
_computing_cell_refinement
;
MSC/AFC Diffractometer Control Software
(Molecular Structure Corporation, 1991)
;
_computing_data_collection '10A.EXE (Tanaka & Sasaki, 1993)'
_computing_data_reduction 'TEXSAN (Molecular Structure Corporation, 1999)'
_computing_molecular_graphics 'VESTA (Momma & Izumi, 2006)'
_computing_publication_material SHELXL97
_computing_structure_refinement 'SHELXL97 (Sheldrick, 1997)'
_computing_structure_solution 'SHELXS97 (Sheldrick, 1997)'
_diffrn_ambient_temperature 297(2)
_diffrn_measured_fraction_theta_full 1.000
_diffrn_measured_fraction_theta_max 1.000
_diffrn_measurement_device_type Tsukuba-BL-10A
_diffrn_measurement_method \w/2\q
_diffrn_radiation_type synchrotron
_diffrn_radiation_wavelength 0.70070(10)
_diffrn_reflns_av_R_equivalents 0.0338
_diffrn_reflns_av_sigmaI/netI 0.0181
_diffrn_reflns_limit_h_max 9
_diffrn_reflns_limit_h_min -9
_diffrn_reflns_limit_k_max 8
_diffrn_reflns_limit_k_min -8
_diffrn_reflns_limit_l_max 5
_diffrn_reflns_limit_l_min -5
_diffrn_reflns_number 1633
_diffrn_reflns_theta_full 42.48
_diffrn_reflns_theta_max 42.48
_diffrn_reflns_theta_min 4.76
_diffrn_standards_decay_% 0
_diffrn_standards_interval_count 50
_diffrn_standards_number 3
_exptl_absorpt_coefficient_mu 1.046
_exptl_absorpt_correction_type none
_exptl_crystal_colour colourless
_exptl_crystal_density_diffrn 3.536
_exptl_crystal_density_method 'not measured'
_exptl_crystal_description prism
_exptl_crystal_F_000 60
_exptl_crystal_size_max 0.04
_exptl_crystal_size_mid 0.04
_exptl_crystal_size_min 0.04
_refine_diff_density_max 0.332
_refine_diff_density_min -0.354
_refine_ls_extinction_coef 1.01(12)
_refine_ls_extinction_expression Fc^*^=kFc[1+0.001xFc^2^\l^3^/sin(2\q)]^-1/4^
_refine_ls_extinction_method SHELXL97
_refine_ls_goodness_of_fit_ref 1.328
_refine_ls_hydrogen_treatment refall
_refine_ls_matrix_type full
_refine_ls_number_parameters 22
_refine_ls_number_reflns 262
_refine_ls_number_restraints 0
_refine_ls_restrained_S_all 1.328
_refine_ls_R_factor_all 0.0139
_refine_ls_R_factor_gt 0.0139
_refine_ls_shift/su_max 0.000
_refine_ls_shift/su_mean 0.000
_refine_ls_structure_factor_coef Fsqd
_refine_ls_weighting_details 'w=1/[\s^2^(Fo^2^)+(0.0183P)^2^+0.0106P] where P=(Fo^2^+2Fc^2^)/3'
_refine_ls_weighting_scheme calc
_refine_ls_wR_factor_gt 0.0414
_refine_ls_wR_factor_ref 0.0414
_reflns_number_gt 262
_reflns_number_total 262
_reflns_threshold_expression I>2\s(I)
_cod_data_source_file wm2048.cif
_cod_data_source_block I
_cod_database_code 2211226
_cod_database_fobs_code 2211226

loop_
_symmetry_equiv_pos_as_xyz
'x, y, z'
'x, y, -z'
'x+1/2, -y, -z+1/2'
'x+1/2, -y, z+1/2'

loop_
_atom_site_type_symbol
_atom_site_label
_atom_site_fract_x
_atom_site_fract_y
_atom_site_fract_z
_atom_site_U_iso_or_equiv
_atom_site_adp_type
_atom_site_calc_flag
_atom_site_refinement_flags
_atom_site_occupancy
Al Al1 0.0000 0.27452(7) 0.0000 0.00298(9) Uani d S 1
O O1 0.3420(2) 0.49850(17) 0.0000 0.00329(12) Uani d S 1
O O2 0.64559(19) -0.00084(17) 0.0000 0.00356(13) Uani d S 1
H H1 0.547(13) 0.157(8) 0.0000 0.034(10) Uiso d S 1

loop_
_atom_site_aniso_label
_atom_site_aniso_U_11
_atom_site_aniso_U_22
_atom_site_aniso_U_33
_atom_site_aniso_U_12
_atom_site_aniso_U_13
_atom_site_aniso_U_23
Al1 0.00333(13) 0.00324(12) 0.00238(12) 0.00001(15) 0.000 0.000
O1 0.0033(3) 0.0035(2) 0.0031(2) -0.00084(19) 0.000 0.000
O2 0.0037(3) 0.0030(2) 0.0040(2) 0.00001(19) 0.000 0.000

loop_
_atom_type_symbol
_atom_type_description
_atom_type_scat_dispersion_real
_atom_type_scat_dispersion_imag
_atom_type_scat_source
Al Al 0.0645 0.0514 'International Tables Vol C Tables 4.2.6.8 and 6.1.1.4'
O O 0.0106 0.0060 'International Tables Vol C Tables 4.2.6.8 and 6.1.1.4'
H H 0.0000 0.0000 'International Tables Vol C Tables 4.2.6.8 and 6.1.1.4'

loop_
_geom_angle_atom_site_label_1
_geom_angle_atom_site_label_2
_geom_angle_atom_site_label_3
_geom_angle_site_symmetry_1
_geom_angle_site_symmetry_3
_geom_angle
_geom_angle_publ_flag
O1 Al1 O1 3_465 3_464 98.79(4) n
O1 Al1 O1 3_465 . 94.84(2) n
O1 Al1 O1 3_464 . 94.84(2) n
O1 Al1 O2 3_465 3_454 174.41(4) n
O1 Al1 O2 3_464 3_454 83.91(3) n
O1 Al1 O2 . 3_454 89.79(4) n
O1 Al1 O2 3_465 3_455 83.91(3) n
O1 Al1 O2 3_464 3_455 174.41(4) n
O1 Al1 O2 . 3_455 89.79(4) n
O2 Al1 O2 3_454 3_455 92.98(4) n
O1 Al1 O2 3_465 1_455 88.05(4) n
O1 Al1 O2 3_464 1_455 88.05(4) n
O1 Al1 O2 . 1_455 175.56(4) n
O2 Al1 O2 3_454 1_455 87.15(2) n
O2 Al1 O2 3_455 1_455 87.15(2) n
O1 Al1 Al1 3_465 1_556 40.60(2) n
O1 Al1 Al1 3_464 1_556 139.40(2) n
O1 Al1 Al1 . 1_556 90.0 n
O2 Al1 Al1 3_454 1_556 136.49(2) n
O2 Al1 Al1 3_455 1_556 43.51(2) n
O2 Al1 Al1 1_455 1_556 90.0 n
O1 Al1 Al1 3_465 1_554 139.40(2) n
O1 Al1 Al1 3_464 1_554 40.60(2) n
O1 Al1 Al1 . 1_554 90.0 n
O2 Al1 Al1 3_454 1_554 43.51(2) n
O2 Al1 Al1 3_455 1_554 136.49(2) n
O2 Al1 Al1 1_455 1_554 90.0 n
Al1 Al1 Al1 1_556 1_554 180.000(12) n
Al1 O1 Al1 3_565 3_564 98.79(4) n
Al1 O1 Al1 3_565 . 127.19(3) n
Al1 O1 Al1 3_564 . 127.19(3) n
Al1 O2 Al1 3_554 3 92.98(4) n
Al1 O2 Al1 3_554 1_655 128.81(3) n
Al1 O2 Al1 3 1_655 128.81(3) n

loop_
_geom_bond_atom_site_label_1
_geom_bond_atom_site_label_2
_geom_bond_site_symmetry_2
_geom_bond_distance
_geom_bond_publ_flag
Al1 O1 3_465 1.8647(6) y
Al1 O1 3_464 1.8647(6) n
Al1 O1 . 1.8688(10) y
Al1 O2 3_454 1.9520(7) y
Al1 O2 3_455 1.9520(7) n
Al1 O2 1_455 2.0351(10) y
Al1 Al1 1_556 2.8315(7) n
Al1 Al1 1_554 2.8315(7) n
O1 Al1 3_565 1.8647(6) n
O1 Al1 3_564 1.8647(6) n
O2 Al1 3_554 1.9520(7) n
O2 Al1 3 1.9520(7) n
O2 Al1 1_655 2.0351(10) n

loop_
_geom_hbond_atom_site_label_D
_geom_hbond_atom_site_label_H
_geom_hbond_atom_site_label_A
_geom_hbond_distance_DH
_geom_hbond_distance_HA
_geom_hbond_distance_DA
_geom_hbond_angle_DHA
O2 H1 O1 0.81(4) 1.74(4) 2.5479(12) 179(6)
